data_2218632
loop_
_publ_author_name
'Jiang, Hao'
'Xia, Peng'
'Zhang, Qian'

_publ_section_title
;
 4-(7-Acetoxy-6-methoxy-4-methyl-2-oxo-2<i>H</i>-chromen-3-yl)phenyl
 acetate
;
_journal_coeditor_code CF2199
_journal_issue 7
_journal_name_full 'Acta Crystallographica Section E'
_journal_page_first o1230
_journal_paper_doi 10.1107/S1600536808012890
_journal_volume 64
_journal_year 2008
_chemical_formula_iupac 'C21 H18 O7'
_chemical_formula_moiety 'C21 H18 O7'
_chemical_formula_sum 'C21 H18 O7'
_chemical_formula_weight 382.35
_chemical_name_systematic
;
4-(7-Acetoxy-6-methoxy-4-methyl-2-oxo-2H-chromen-3-yl)phenyl acetate
;
_space_group_IT_number 2
_symmetry_cell_setting triclinic
_symmetry_space_group_name_Hall '-P 1'
_symmetry_space_group_name_H-M 'P -1'
_atom_sites_solution_hydrogens geom
_atom_sites_solution_primary direct
_atom_sites_solution_secondary difmap
_audit_creation_method SHELXL-97
_cell_angle_alpha 65.130(4)
_cell_angle_beta 75.392(4)
_cell_angle_gamma 79.055(4)
_cell_formula_units_Z 2
_cell_length_a 8.142(3)
_cell_length_b 11.167(4)
_cell_length_c 11.756(4)
_cell_measurement_reflns_used 954
_cell_measurement_temperature 293(2)
_cell_measurement_theta_max 26.327
_cell_measurement_theta_min 2.597
_cell_volume 934.1(6)
_computing_cell_refinement 'SMART (Bruker, 2000)'
_computing_data_collection 'SMART (Bruker, 2000)'
_computing_data_reduction 'SAINT (Bruker, 2000)'
_computing_molecular_graphics 'SHELXTL (Sheldrick, 2008)'
_computing_publication_material 'SHELXTL (Sheldrick, 2008)'
_computing_structure_refinement 'SHELXL97 (Sheldrick, 2008)'
_computing_structure_solution 'SHELXS97 (Sheldrick, 2008)'
_diffrn_ambient_temperature 293(2)
_diffrn_measured_fraction_theta_full 0.977
_diffrn_measured_fraction_theta_max 0.977
_diffrn_measurement_device_type 'Bruker SMART APEX CCD area-detector'
_diffrn_measurement_method '\f and \w'
_diffrn_radiation_monochromator graphite
_diffrn_radiation_source 'fine-focus sealed tube'
_diffrn_radiation_type MoK\a
_diffrn_radiation_wavelength 0.71073
_diffrn_reflns_av_R_equivalents 0.0313
_diffrn_reflns_av_sigmaI/netI 0.0319
_diffrn_reflns_limit_h_max 9
_diffrn_reflns_limit_h_min -9
_diffrn_reflns_limit_k_max 10
_diffrn_reflns_limit_k_min -13
_diffrn_reflns_limit_l_max 14
_diffrn_reflns_limit_l_min -13
_diffrn_reflns_number 3893
_diffrn_reflns_theta_full 25.10
_diffrn_reflns_theta_max 25.10
_diffrn_reflns_theta_min 1.95
_exptl_absorpt_coefficient_mu 0.103
_exptl_absorpt_correction_T_max 0.996
_exptl_absorpt_correction_T_min 0.985
_exptl_absorpt_correction_type multi-scan
_exptl_absorpt_process_details '(SADABS; Sheldrick, 1996)'
_exptl_crystal_colour colorless
_exptl_crystal_density_diffrn 1.359
_exptl_crystal_density_method 'not measured'
_exptl_crystal_description sheet
_exptl_crystal_F_000 400
_exptl_crystal_size_max 0.15
_exptl_crystal_size_mid 0.12
_exptl_crystal_size_min 0.04
_refine_diff_density_max 0.282
_refine_diff_density_min -0.498
_refine_ls_extinction_method none
_refine_ls_goodness_of_fit_ref 1.095
_refine_ls_hydrogen_treatment constr
_refine_ls_matrix_type full
_refine_ls_number_parameters 266
_refine_ls_number_reflns 3245
_refine_ls_number_restraints 1
_refine_ls_restrained_S_all 1.095
_refine_ls_R_factor_all 0.0901
_refine_ls_R_factor_gt 0.0739
_refine_ls_shift/su_max 0.000
_refine_ls_shift/su_mean 0.000
_refine_ls_structure_factor_coef Fsqd
_refine_ls_weighting_details 'calc w=1/[\s^2^(Fo^2^)+(0.1741P)^2^] where P=(Fo^2^+2Fc^2^)/3'
_refine_ls_weighting_scheme calc
_refine_ls_wR_factor_gt 0.2281
_refine_ls_wR_factor_ref 0.2537
_reflns_number_gt 2279
_reflns_number_total 3245
_reflns_threshold_expression I>2\s(I)
_cod_data_source_file cf2199.cif
_cod_data_source_block I
_cod_original_cell_volume 934.1(5)
_cod_database_code 2218632
_cod_database_fobs_code 2218632

loop_
_symmetry_equiv_pos_as_xyz
'x, y, z'
'-x, -y, -z'

loop_
_atom_site_type_symbol
_atom_site_label
_atom_site_fract_x
_atom_site_fract_y
_atom_site_fract_z
_atom_site_U_iso_or_equiv
_atom_site_adp_type
_atom_site_calc_flag
_atom_site_refinement_flags
_atom_site_occupancy
_atom_site_disorder_assembly
_atom_site_disorder_group
O O1 0.3185(3) 0.17959(18) 0.16190(17) 0.0502(6) Uani d . 1 . .
O O2 0.3094(3) 0.3939(2) 0.1010(2) 0.0586(6) Uani d . 1 . .
O O3 0.2256(3) 0.8533(2) -0.4110(2) 0.0687(7) Uani d . 1 A .
O O5 0.2670(3) -0.27608(18) 0.10771(19) 0.0563(6) Uani d . 1 . .
O O6 0.3460(2) -0.28758(18) 0.31855(17) 0.0507(6) Uani d . 1 . .
O O7 0.0661(3) -0.3060(2) 0.3850(2) 0.0736(7) Uani d . 1 . .
C C2 0.2997(4) 0.3052(3) 0.0710(3) 0.0461(7) Uani d . 1 . .
C C3 0.2680(3) 0.3215(3) -0.0519(3) 0.0422(7) Uani d . 1 . .
C C4 0.2529(3) 0.2128(3) -0.0733(2) 0.0405(6) Uani d . 1 . .
C C5 0.2552(3) -0.0362(3) 0.0142(2) 0.0425(7) Uani d . 1 . .
H H5 0.2329 -0.0317 -0.0613 0.051 Uiso calc R 1 . .
C C6 0.2753(3) -0.1569(3) 0.1113(3) 0.0442(7) Uani d . 1 . .
C C7 0.3133(3) -0.1642(3) 0.2232(3) 0.0440(7) Uani d . 1 . .
C C8 0.3266(4) -0.0521(3) 0.2393(3) 0.0481(7) Uani d . 1 . .
H H8 0.3507 -0.0578 0.3148 0.058 Uiso calc R 1 . .
C C9 0.3036(3) 0.0699(3) 0.1407(2) 0.0413(6) Uani d . 1 . .
C C10 0.2678(3) 0.0826(3) 0.0268(2) 0.0399(6) Uani d . 1 . .
C C11 0.2208(4) 0.2260(3) -0.1983(3) 0.0527(8) Uani d . 1 . .
H H11A 0.2364 0.3147 -0.2601 0.079 Uiso calc R 1 . .
H H11B 0.1061 0.2074 -0.1871 0.079 Uiso calc R 1 . .
H H11C 0.2992 0.1644 -0.2276 0.079 Uiso calc R 1 . .
C C12 0.2578(3) 0.4597(3) -0.1475(3) 0.0444(7) Uani d . 1 . .
C C13 0.1053(4) 0.5256(3) -0.1852(3) 0.0592(8) Uani d . 1 . .
H H13 0.0075 0.4810 -0.1518 0.071 Uiso calc R 1 . .
C C14 0.0962(4) 0.6549(3) -0.2704(3) 0.0641(9) Uani d . 1 . .
H H14 -0.0067 0.6966 -0.2953 0.077 Uiso calc R 1 . .
C C15 0.2384(4) 0.7232(3) -0.3192(3) 0.0524(8) Uani d . 1 . .
C C16 0.3906(4) 0.6615(3) -0.2841(3) 0.0540(8) Uani d . 1 . .
H H16 0.4875 0.7072 -0.3181 0.065 Uiso calc R 1 . .
C C17 0.3995(4) 0.5314(3) -0.1982(3) 0.0497(7) Uani d . 1 . .
H H17 0.5028 0.4907 -0.1737 0.060 Uiso calc R 1 . .
C C18 0.2305(6) 0.9555(4) -0.3829(4) 0.0864(13) Uani d D 1 . .
O O4A 0.1775(16) 0.9331(7) -0.2672(6) 0.159(4) Uani d PD 0.55 A 1
O O4B 0.3254(11) 0.9405(7) -0.3076(8) 0.094(2) Uani d PD 0.45 A 2
C C19 0.2078(6) 1.0852(3) -0.4860(4) 0.0876(12) Uani d . 1 A .
H H19A 0.1643 1.1509 -0.4506 0.131 Uiso calc R 1 . .
H H19B 0.1287 1.0822 -0.5329 0.131 Uiso calc R 1 . .
H H19C 0.3155 1.1075 -0.5424 0.131 Uiso calc R 1 . .
C C20 0.2417(4) -0.2736(3) -0.0087(3) 0.0571(8) Uani d . 1 . .
H H20A 0.1307 -0.2306 -0.0234 0.086 Uiso calc R 1 . .
H H20B 0.2502 -0.3627 -0.0032 0.086 Uiso calc R 1 . .
H H20C 0.3270 -0.2258 -0.0781 0.086 Uiso calc R 1 . .
C C21 0.2086(4) -0.3556(3) 0.3919(3) 0.0515(8) Uani d . 1 . .
C C22 0.2624(5) -0.4899(3) 0.4777(3) 0.0720(10) Uani d . 1 . .
H H22A 0.2921 -0.4860 0.5500 0.108 Uiso calc R 1 . .
H H22B 0.3596 -0.5265 0.4327 0.108 Uiso calc R 1 . .
H H22C 0.1707 -0.5449 0.5065 0.108 Uiso calc R 1 . .

loop_
_atom_site_aniso_label
_atom_site_aniso_U_11
_atom_site_aniso_U_22
_atom_site_aniso_U_33
_atom_site_aniso_U_12
_atom_site_aniso_U_13
_atom_site_aniso_U_23
O1 0.0708(14) 0.0396(11) 0.0404(11) -0.0112(9) -0.0212(9) -0.0075(9)
O2 0.0779(15) 0.0445(12) 0.0597(13) -0.0139(10) -0.0268(11) -0.0153(10)
O3 0.113(2) 0.0374(12) 0.0452(12) -0.0105(12) -0.0248(12) 0.0010(9)
O5 0.0827(15) 0.0348(11) 0.0463(12) -0.0121(10) -0.0177(10) -0.0054(9)
O6 0.0515(12) 0.0402(11) 0.0424(11) -0.0096(9) -0.0125(9) 0.0050(9)
O7 0.0529(14) 0.0680(16) 0.0697(16) -0.0088(12) -0.0070(11) 0.0002(12)
C2 0.0489(16) 0.0437(16) 0.0429(16) -0.0153(12) -0.0139(12) -0.0068(13)
C3 0.0420(15) 0.0379(15) 0.0410(15) -0.0089(11) -0.0109(12) -0.0064(12)
C4 0.0398(14) 0.0402(15) 0.0345(14) -0.0074(11) -0.0094(11) -0.0052(11)
C5 0.0492(16) 0.0401(15) 0.0345(14) -0.0087(12) -0.0120(12) -0.0072(12)
C6 0.0464(15) 0.0364(15) 0.0426(15) -0.0107(12) -0.0077(12) -0.0062(12)
C7 0.0437(15) 0.0378(14) 0.0361(14) -0.0081(11) -0.0069(11) 0.0005(11)
C8 0.0555(17) 0.0502(17) 0.0336(14) -0.0113(14) -0.0154(12) -0.0053(12)
C9 0.0469(15) 0.0372(14) 0.0371(14) -0.0089(11) -0.0092(11) -0.0093(11)
C10 0.0402(14) 0.0402(15) 0.0336(14) -0.0096(11) -0.0089(11) -0.0057(11)
C11 0.073(2) 0.0404(15) 0.0380(15) -0.0088(14) -0.0198(14) -0.0027(12)
C12 0.0499(16) 0.0397(15) 0.0401(15) -0.0092(12) -0.0122(12) -0.0084(12)
C13 0.0510(17) 0.0442(17) 0.065(2) -0.0106(14) -0.0162(15) 0.0009(14)
C14 0.0596(19) 0.0531(19) 0.063(2) -0.0022(15) -0.0246(16) -0.0007(15)
C15 0.072(2) 0.0405(16) 0.0363(15) -0.0119(14) -0.0124(14) -0.0031(12)
C16 0.0615(19) 0.0416(16) 0.0510(17) -0.0156(14) -0.0083(14) -0.0075(13)
C17 0.0490(16) 0.0442(16) 0.0510(17) -0.0111(13) -0.0130(13) -0.0092(13)
C18 0.153(4) 0.045(2) 0.057(2) -0.003(2) -0.040(3) -0.0074(16)
O4A 0.341(14) 0.060(4) 0.057(4) 0.018(7) -0.045(6) -0.017(3)
O4B 0.162(7) 0.044(3) 0.087(5) -0.015(4) -0.069(5) -0.009(3)
C19 0.128(4) 0.0412(19) 0.070(2) -0.002(2) -0.020(2) -0.0011(16)
C20 0.071(2) 0.0475(17) 0.0543(18) -0.0161(14) -0.0085(15) -0.0191(14)
C21 0.0548(19) 0.0492(17) 0.0397(16) -0.0136(14) -0.0073(13) -0.0047(13)
C22 0.077(2) 0.0501(19) 0.061(2) -0.0128(17) -0.0088(17) 0.0060(16)

loop_
_atom_type_symbol
_atom_type_description
_atom_type_scat_dispersion_real
_atom_type_scat_dispersion_imag
_atom_type_scat_source
C C 0.0033 0.0016 'International Tables Vol C Tables 4.2.6.8 and 6.1.1.4'
H H 0.0000 0.0000 'International Tables Vol C Tables 4.2.6.8 and 6.1.1.4'
O O 0.0106 0.0060 'International Tables Vol C Tables 4.2.6.8 and 6.1.1.4'

loop_
_geom_angle_atom_site_label_1
_geom_angle_atom_site_label_2
_geom_angle_atom_site_label_3
_geom_angle
C2 O1 C9 121.4(2)
C18 O3 C15 120.8(2)
C6 O5 C20 116.9(2)
C21 O6 C7 116.7(2)
O2 C2 O1 115.9(2)
O2 C2 C3 125.5(3)
O1 C2 C3 118.6(2)
C4 C3 C2 120.2(2)
C4 C3 C12 124.4(2)
C2 C3 C12 115.4(2)
C3 C4 C10 119.3(2)
C3 C4 C11 121.6(2)
C10 C4 C11 119.1(2)
C6 C5 C10 121.0(2)
C6 C5 H5 119.5
C10 C5 H5 119.5
O5 C6 C5 125.2(2)
O5 C6 C7 115.1(2)
C5 C6 C7 119.6(2)
C8 C7 O6 119.0(2)
C8 C7 C6 121.2(2)
O6 C7 C6 119.7(2)
C7 C8 C9 118.6(2)
C7 C8 H8 120.7
C9 C8 H8 120.7
O1 C9 C10 121.3(2)
O1 C9 C8 116.2(2)
C10 C9 C8 122.5(2)
C9 C10 C5 117.0(2)
C9 C10 C4 119.1(2)
C5 C10 C4 123.8(2)
C4 C11 H11A 109.5
C4 C11 H11B 109.5
H11A C11 H11B 109.5
C4 C11 H11C 109.5
H11A C11 H11C 109.5
H11B C11 H11C 109.5
C17 C12 C13 117.1(3)
C17 C12 C3 120.9(2)
C13 C12 C3 121.9(2)
C14 C13 C12 121.4(3)
C14 C13 H13 119.3
C12 C13 H13 119.3
C13 C14 C15 120.2(3)
C13 C14 H14 119.9
C15 C14 H14 119.9
C16 C15 C14 120.0(3)
C16 C15 O3 121.5(3)
C14 C15 O3 118.4(3)
C15 C16 C17 119.7(3)
C15 C16 H16 120.1
C17 C16 H16 120.1
C16 C17 C12 121.6(3)
C16 C17 H17 119.2
C12 C17 H17 119.2
O4A C18 O3 113.0(5)
O4B C18 O3 117.6(5)
O4A C18 C19 123.9(5)
O4B C18 C19 119.1(5)
O3 C18 C19 114.7(3)
C18 C19 H19A 109.5
C18 C19 H19B 109.5
H19A C19 H19B 109.5
C18 C19 H19C 109.5
H19A C19 H19C 109.5
H19B C19 H19C 109.5
O5 C20 H20A 109.5
O5 C20 H20B 109.5
H20A C20 H20B 109.5
O5 C20 H20C 109.5
H20A C20 H20C 109.5
H20B C20 H20C 109.5
O7 C21 O6 121.7(3)
O7 C21 C22 127.3(3)
O6 C21 C22 111.0(3)
C21 C22 H22A 109.5
C21 C22 H22B 109.5
H22A C22 H22B 109.5
C21 C22 H22C 109.5
H22A C22 H22C 109.5
H22B C22 H22C 109.5

loop_
_geom_bond_atom_site_label_1
_geom_bond_atom_site_label_2
_geom_bond_distance
O1 C2 1.369(3)
O1 C9 1.380(3)
O2 C2 1.205(3)
O3 C18 1.324(4)
O3 C15 1.402(3)
O5 C6 1.364(3)
O5 C20 1.423(4)
O6 C21 1.363(3)
O6 C7 1.392(3)
O7 C21 1.194(4)
C2 C3 1.461(4)
C3 C4 1.371(4)
C3 C12 1.480(4)
C4 C10 1.442(3)
C4 C11 1.498(4)
C5 C6 1.364(4)
C5 C10 1.421(4)
C5 H5 0.930
C6 C7 1.392(4)
C7 C8 1.369(4)
C8 C9 1.386(4)
C8 H8 0.930
C9 C10 1.386(4)
C11 H11A 0.960
C11 H11B 0.960
C11 H11C 0.960
C12 C17 1.389(4)
C12 C13 1.392(4)
C13 C14 1.369(4)
C13 H13 0.930
C14 C15 1.372(5)
C14 H14 0.930
C15 C16 1.369(5)
C16 C17 1.378(4)
C16 H16 0.930
C17 H17 0.930
C18 O4A 1.248(7)
C18 O4B 1.257(7)
C18 C19 1.461(5)
C19 H19A 0.960
C19 H19B 0.960
C19 H19C 0.960
C20 H20A 0.960
C20 H20B 0.960
C20 H20C 0.960
C21 C22 1.470(4)
C22 H22A 0.960
C22 H22B 0.960
C22 H22C 0.960

loop_
_geom_hbond_atom_site_label_D
_geom_hbond_atom_site_label_H
_geom_hbond_atom_site_label_A
_geom_hbond_site_symmetry_A
_geom_hbond_distance_DH
_geom_hbond_distance_HA
_geom_hbond_distance_DA
_geom_hbond_angle_DHA
C20 H20B O2 1_545 0.96 2.47 3.362(4) 153.9
C20 H20C O4B 1_545 0.96 2.55 3.297(9) 134.3
C11 H11B O7 2 0.96 2.74 3.349(4) 122.2
C13 H13 O2 2_565 0.93 2.74 3.331(4) 122.1
C19 H19A O7 2_565 0.96 2.50 3.392(5) 153.6
C17 H17 O2 2_665 0.93 2.66 3.246(3) 121.9

loop_
_geom_torsion_atom_site_label_1
_geom_torsion_atom_site_label_2
_geom_torsion_atom_site_label_3
_geom_torsion_atom_site_label_4
_geom_torsion
C9 O1 C2 O2 177.5(2)
C9 O1 C2 C3 -1.8(4)
O2 C2 C3 C4 -177.4(3)
O1 C2 C3 C4 1.8(4)
O2 C2 C3 C12 3.8(4)
O1 C2 C3 C12 -177.0(2)
C2 C3 C4 C10 0.3(4)
C12 C3 C4 C10 179.0(2)
C2 C3 C4 C11 -179.9(2)
C12 C3 C4 C11 -1.2(4)
C20 O5 C6 C5 2.5(4)
C20 O5 C6 C7 -175.2(2)
C10 C5 C6 O5 -179.4(2)
C10 C5 C6 C7 -1.8(4)
C21 O6 C7 C8 106.7(3)
C21 O6 C7 C6 -76.1(3)
O5 C6 C7 C8 179.6(2)
C5 C6 C7 C8 1.7(4)
O5 C6 C7 O6 2.5(4)
C5 C6 C7 O6 -175.4(2)
O6 C7 C8 C9 176.3(2)
C6 C7 C8 C9 -0.8(4)
C2 O1 C9 C10 -0.4(4)
C2 O1 C9 C8 179.4(2)
C7 C8 C9 O1 -180.0(2)
C7 C8 C9 C10 -0.1(4)
O1 C9 C10 C5 179.9(2)
C8 C9 C10 C5 0.0(4)
O1 C9 C10 C4 2.6(4)
C8 C9 C10 C4 -177.3(2)
C6 C5 C10 C9 0.9(4)
C6 C5 C10 C4 178.1(2)
C3 C4 C10 C9 -2.5(4)
C11 C4 C10 C9 177.7(2)
C3 C4 C10 C5 -179.6(2)
C11 C4 C10 C5 0.6(4)
C4 C3 C12 C17 -113.2(3)
C2 C3 C12 C17 65.6(4)
C4 C3 C12 C13 70.4(4)
C2 C3 C12 C13 -110.8(3)
C17 C12 C13 C14 1.2(5)
C3 C12 C13 C14 177.8(3)
C12 C13 C14 C15 -1.0(5)
C13 C14 C15 C16 0.9(5)
C13 C14 C15 O3 176.9(3)
C18 O3 C15 C16 -74.4(5)
C18 O3 C15 C14 109.6(4)
C14 C15 C16 C17 -1.0(5)
O3 C15 C16 C17 -176.9(3)
C15 C16 C17 C12 1.1(5)
C13 C12 C17 C16 -1.2(4)
C3 C12 C17 C16 -177.8(3)
C15 O3 C18 O4A -27.7(9)
C15 O3 C18 O4B 35.1(8)
C15 O3 C18 C19 -177.3(3)
C7 O6 C21 O7 -8.4(4)
C7 O6 C21 C22 173.1(3)
